data_1549548
loop_
_publ_author_name
'K\"oferstein, Roberto'
'Robl, Christian'

_publ_section_title
;
 Cu2[Cu(H2O)4][(CH2)4(NH3)2][C6H2(COO)4]2&#x00B7;4H2O --- Ein
 dreidimensionales Koordinationspolymer mit negativer \"Uberschu\&sladung
 und kanalartigen Hohlr\"aumen
;
_journal_issue 78
_journal_name_full 'Zeitschrift f\"ur anorganische und allgemeine Chemie'
_journal_page_first 1374
_journal_paper_doi 10.1002/zaac.200300077
_journal_volume 629
_journal_year 2003
_chemical_formula_sum 'C12 H17 Cu1.5 N O12'
_chemical_formula_weight 462.580
_space_group_IT_number 2
_symmetry_Int_Tables_number 2
_symmetry_space_group_name_Hall '-P 1'
_symmetry_space_group_name_H-M 'P -1'
_audit_creation_date 2018-06-13
_audit_creation_method SHELXL
_audit_update_record 2018-06-13
_cell_angle_alpha 87.194(7)
_cell_angle_beta 84.679(7)
_cell_angle_gamma 74.744(6)
_cell_formula_units_Z 2
_cell_length_a 7.9973(7)
_cell_length_b 9.7743(8)
_cell_length_c 10.8627(9)
_cell_volume 815.40(12)
_refine_ls_R_factor_all 0.036
_refine_ls_R_factor_obs 0.031
_cod_data_source_file Cubutpym-1.cif
_cod_data_source_block cu14qu
_cod_original_cell_volume 815.4(1)
_cod_original_sg_symbol_Hall -P_1
_cod_original_formula_sum 'C12 H17 Cu1.50 N O12'
_cod_database_code 1549548

loop_
_symmetry_equiv_pos_site_id
_symmetry_equiv_pos_as_xyz
1 x,y,z
2 -x,-y,-z

loop_
_atom_site_aniso_label
_atom_site_aniso_U_11
_atom_site_aniso_U_22
_atom_site_aniso_U_33
_atom_site_aniso_U_12
_atom_site_aniso_U_13
_atom_site_aniso_U_23
Cu1 0.0086(2) 0.0067(2) 0.0093(2) -0.00038(11) -0.00156(11) -0.00067(11)
Cu2 0.0310(3) 0.0174(3) 0.0162(3) 0.0094(2) 0.0030(2) 0.0021(2)
N 0.028(2) 0.029(2) 0.0181(14) -0.0054(13) -0.0021(11) 0.0006(11)
C1 0.024(2) 0.033(2) 0.018(2) -0.0089(14) 0.0000(13) -0.0036(13)
C2 0.028(2) 0.031(2) 0.016(2) -0.0111(14) -0.0010(13) -0.0020(13)
C3 0.0146(13) 0.0138(13) 0.0114(12) -0.0036(11) -0.0021(10) -0.001(1)
C4 0.0144(13) 0.0136(13) 0.0132(13) -0.0008(11) -0.0017(10) -0.0011(10)
C5 0.0178(14) 0.0143(13) 0.0131(13) 0.0013(11) -0.0004(11) -0.0031(11)
C6 0.0143(13) 0.0073(12) 0.0141(13) 0.0036(10) -0.0023(10) -0.002(1)
C7 0.0208(15) 0.0155(14) 0.0171(14) 0.0010(12) -0.0025(12) -0.0008(11)
C8 0.0105(12) 0.0066(12) 0.0118(12) 0.0008(10) 0.0001(10) -0.0002(9)
C9 0.0124(13) 0.0071(12) 0.0112(12) -0.0029(10) -0.0014(10) 0.0003(10)
C10 0.0078(12) 0.0124(13) 0.0160(13) -0.0021(10) -0.0026(10) 0.0002(10)
C11 0.0113(13) 0.0106(13) 0.0089(12) 0.001(1) -0.003(1) -0.0014(10)
C12 0.0114(13) 0.0077(12) 0.0183(14) -0.0011(10) -0.0066(10) 0.0002(10)
O1 0.0199(10) 0.0226(10) 0.0108(9) -0.0082(8) -0.0004(8) -0.0007(8)
O2 0.020(1) 0.0251(11) 0.0116(9) -0.0077(9) -0.0022(8) -0.0029(8)
O3 0.0360(13) 0.0228(12) 0.0202(11) 0.0134(10) 0.0033(10) 0.0020(9)
O4 0.0449(15) 0.0311(13) 0.0143(11) 0.0165(11) -0.0009(10) 0.0037(9)
O5 0.0105(9) 0.0099(9) 0.0276(11) 0.0016(7) -0.0026(8) 0.0012(8)
O6 0.0125(9) 0.0067(9) 0.0278(11) -0.0003(7) -0.0015(8) 0.0000(8)
O7 0.0469(15) 0.0238(12) 0.0175(11) -0.0162(11) -0.0016(10) -0.0062(9)
O8 0.0177(10) 0.0153(10) 0.0223(10) -0.0096(8) -0.0027(8) 0.0002(8)
OW1 0.050(2) 0.0264(13) 0.0194(12) 0.0065(12) 0.0055(11) 0.004(1)
OW2 0.057(2) 0.080(3) 0.073(3) -0.019(2) -0.005(2) -0.003(2)
OW3 0.113(4) 0.052(2) 0.106(3) -0.040(2) 0.053(3) -0.031(2)
OW4 0.148(5) 0.076(3) 0.069(3) -0.049(3) 0.006(3) -0.009(2)

loop_
_atom_site_label
_atom_site_type_symbol
_atom_site_fract_x
_atom_site_fract_y
_atom_site_fract_z
_atom_site_occupancy
_atom_site_symmetry_multiplicity
_atom_site_Wyckoff_symbol
_atom_site_calc_flag
_atom_site_thermal_displace_type
_atom_site_U_iso_or_equiv
Cu1 Cu 0.8771(0) -0.0706(0) 0.01304(3) 1.000 2 i d Uani 0.00846(9)
Cu2 Cu 0.5000 0.5000 -0.5000 1.000 1 h d Uani 0.02489(14)
N N 0.4761(4) 0.0713(3) -0.7811(2) 1.000 2 i d Uani 0.0254(6)
C1 C 0.4150(4) 0.0977(4) -0.6493(3) 1.000 2 i d Uani 0.0249(7)
C2 C 0.5207(4) -0.0176(4) -0.5682(3) 1.000 2 i d Uani 0.0245(7)
C3 C 1.0144(3) -0.0124(3) -0.3721(2) 1.000 2 i d Uani 0.0132(5)
C4 C 0.8837(4) 0.1180(3) -0.5499(2) 1.000 2 i d Uani 0.0142(5)
C5 C 0.8996(4) 0.1038(3) -0.4227(3) 1.000 2 i d Uani 0.0161(6)
C6 C 1.0209(3) -0.0160(3) -0.2334(2) 1.000 2 i d Uani 0.0130(5)
C7 C 0.7514(4) 0.2451(3) -0.5972(3) 1.000 2 i d Uani 0.0188(6)
C8 C 0.6248(3) 0.3692(3) -0.0086(2) 1.000 2 i d Uani 0.0102(5)
C9 C 0.5487(3) 0.6219(3) 0.0281(2) 1.000 2 i d Uani 0.0101(5)
C10 C 0.6714(3) 0.4914(3) 0.0182(2) 1.000 2 i d Uani 0.0121(5)
C11 C 0.7623(3) 0.2299(3) -0.0103(2) 1.000 2 i d Uani 0.0108(5)
C12 C 0.6084(3) 0.7447(3) 0.0716(2) 1.000 2 i d Uani 0.0124(5)
O1 O 0.9109(3) -0.0670(2) -0.1701(2) 1.000 2 i d Uani 0.0173(4)
O2 O 1.1258(3) 0.0441(2) -0.1925(2) 1.000 2 i d Uani 0.0184(4)
O3 O 0.6449(3) 0.3101(2) -0.5130(2) 1.000 2 i d Uani 0.0308(6)
O4 O 0.7514(3) 0.2730(3) -0.7097(2) 1.000 2 i d Uani 0.0353(6)
O5 O 0.9182(2) 0.2345(2) -0.0234(2) 1.000 2 i d Uani 0.0168(4)
O6 O 0.7104(2) 0.1181(2) 0.0044(2) 1.000 2 i d Uani 0.0161(4)
O7 O 0.5668(3) 0.7783(2) 0.1810(2) 1.000 2 i d Uani 0.0280(5)
O8 O 0.7030(3) 0.7989(2) -0.0052(2) 1.000 2 i d Uani 0.0174(4)
OW1 O 0.4837(4) 0.4674(3) -0.3176(2) 1.000 2 i d Uani 0.0357(6)
OW2 O 0.2424(5) 0.4238(4) -0.5214(4) 1.000 2 i d Uani 0.070(1)
OW3 O 1.0605(6) 0.3834(4) -0.7976(4) 1.000 2 i d Uani 0.090(2)
OW4 O 0.0448(8) 0.3591(5) -0.3111(4) 1.000 2 i d Uani 0.095(2)
H1 H 0.5749(60) 0.0975(46) -0.8006(41) 1.000 2 i d Uiso 0.051(7)
H2 H 0.3993(58) 0.1217(47) -0.8300(41) 1.000 2 i d Uiso 0.051(7)
H3 H 0.4965(56) -0.0206(50) -0.8006(40) 1.000 2 i d Uiso 0.051(7)
H4 H 0.2928(47) 0.1037(36) -0.6419(31) 1.000 2 i d Uiso 0.026(5)
H5 H 0.4280(44) 0.1924(38) -0.6322(31) 1.000 2 i d Uiso 0.026(5)
H6 H 0.6438(47) -0.0228(36) -0.5892(31) 1.000 2 i d Uiso 0.026(5)
H7 H 0.4958(44) -0.1037(38) -0.5825(31) 1.000 2 i d Uiso 0.026(5)
H8 H 0.8224(40) 0.1820(33) -0.3714(28) 1.000 2 i d Uiso 0.015(6)
H9 H 0.7841(42) 0.4872(32) 0.0339(28) 1.000 2 i d Uiso 0.015(6)
HW11 H 0.4054(92) 0.5382(77) -0.2910(65) 1.000 2 i d Uiso 0.133(14)
HW12 H 0.4574(92) 0.3825(77) -0.3017(65) 1.000 2 i d Uiso 0.133(14)
HW21 H 0.1457(96) 0.4468(76) -0.5869(70) 1.000 2 i d Uiso 0.133(14)
HW22 H 0.1421(95) 0.4009(72) -0.4418(72) 1.000 2 i d Uiso 0.133(14)
HW31 H 0.9854(89) 0.3307(72) -0.7595(63) 1.000 2 i d Uiso 0.117(18)
HW32 H 1.1298(89) 0.3292(72) -0.8589(63) 1.000 2 i d Uiso 0.117(18)
HW41 H -0.0310(138) 0.4589(114) -0.2530(109) 1.000 2 i d Uiso 0.218(37)
HW42 H 0.0842(155) 0.3648(133) -0.2421(109) 1.000 2 i d Uiso 0.218(37)

loop_
_atom_type_symbol
Cu
N
C
O
H

loop_
_geom_angle_atom_site_label_1
_geom_angle_atom_site_label_2
_geom_angle_atom_site_label_3
_geom_angle_site_symmetry_1
_geom_angle_site_symmetry_2
_geom_angle_site_symmetry_3
_geom_angle
_geom_angle_publ_flag
O5 Cu1 O6 2_755 . . 167.28(8) no
O5 Cu1 O2 2_755 . 2_755 89.52(8) no
O6 Cu1 O2 . . 2_755 87.70(9) no
O5 Cu1 O1 2_755 . . 91.17(8) no
O6 Cu1 O1 . . . 88.92(8) no
O2 Cu1 O1 2_755 . . 167.56(8) no
O5 Cu1 O8 2_755 . 1_545 93.47(8) no
O6 Cu1 O8 . . 1_545 99.22(8) no
O2 Cu1 O8 2_755 . 1_545 105.68(8) no
O1 Cu1 O8 . . 1_545 86.68(8) no
O5 Cu1 Cu1 2_755 . 2_755 81.83(6) no
O6 Cu1 Cu1 . . 2_755 85.60(6) no
O2 Cu1 Cu1 2_755 . 2_755 85.99(6) no
O1 Cu1 Cu1 . . 2_755 81.81(6) no
O8 Cu1 Cu1 1_545 . 2_755 167.45(6) no
O3 Cu2 O3 2_664 . . 180.00 no
O3 Cu2 OW1 2_664 . . 92.48(10) no
O3 Cu2 OW1 . . . 87.52(10) no
O3 Cu2 OW1 2_664 . 2_664 87.52(10) no
O3 Cu2 OW1 . . 2_664 92.48(10) no
OW1 Cu2 OW1 . . 2_664 180.00 no
O3 Cu2 OW2 2_664 . . 87.94(12) no
O3 Cu2 OW2 . . . 92.06(12) no
OW1 Cu2 OW2 . . . 92.40(13) no
OW1 Cu2 OW2 2_664 . . 87.60(13) no
O3 Cu2 OW2 2_664 . 2_664 92.06(12) no
O3 Cu2 OW2 . . 2_664 87.94(12) no
OW1 Cu2 OW2 . . 2_664 87.60(13) no
OW1 Cu2 OW2 2_664 . 2_664 92.40(13) no
OW2 Cu2 OW2 . . 2_664 180.00 no
C1 N H1 . . . 110.9(28) no
C1 N H2 . . . 111.0(28) no
H1 N H2 . . . 106.4(38) no
C1 N H3 . . . 113.1(28) no
H1 N H3 . . . 107.5(38) no
H2 N H3 . . . 107.6(38) no
N C1 C2 . . . 109.9(3) no
N C1 H4 . . . 106.6(21) no
C2 C1 H4 . . . 114.0(21) no
N C1 H5 . . . 106.5(20) no
C2 C1 H5 . . . 112.1(20) no
H4 C1 H5 . . . 107.3(28) no
C1 C2 C2 . . 2_654 111.1(3) no
C1 C2 H6 . . . 108.(2) no
C2 C2 H6 2_654 . . 107.7(20) no
C1 C2 H7 . . . 108.8(21) no
C2 C2 H7 2_654 . . 109.9(21) no
H6 C2 H7 . . . 111.3(29) no
C5 C3 C4 . . 2_754 119.3(2) no
C5 C3 C6 . . . 116.7(2) no
C4 C3 C6 2_754 . . 124.0(2) no
C5 C4 C3 . . 2_754 119.3(3) no
C5 C4 C7 . . . 118.1(2) no
C3 C4 C7 2_754 . . 122.6(2) no
C3 C5 C4 . . . 121.4(3) no
C3 C5 H8 . . . 122.9(18) no
C4 C5 H8 . . . 115.7(18) no
O1 C6 O2 . . . 126.5(2) no
O1 C6 C3 . . . 116.7(2) no
O2 C6 C3 . . . 116.5(2) no
O4 C7 O3 . . . 126.7(3) no
O4 C7 C4 . . . 119.8(3) no
O3 C7 C4 . . . 113.4(2) no
C10 C8 C9 . . 2_665 119.4(2) no
C10 C8 C11 . . . 118.5(2) no
C9 C8 C11 2_665 . . 122.1(2) no
C10 C9 C8 . . 2_665 119.3(2) no
C10 C9 C12 . . . 117.2(2) no
C8 C9 C12 2_665 . . 123.3(2) no
C9 C10 C8 . . . 121.4(2) no
C9 C10 H9 . . . 117.9(19) no
C8 C10 H9 . . . 120.6(19) no
O5 C11 O6 . . . 125.5(2) no
O5 C11 C8 . . . 117.5(2) no
O6 C11 C8 . . . 117.0(2) no
O7 C12 O8 . . . 126.1(2) no
O7 C12 C9 . . . 116.8(2) no
O8 C12 C9 . . . 117.0(2) no
C6 O1 Cu1 . . . 125.2(2) no
C6 O2 Cu1 . . 2_755 120.4(2) no
C7 O3 Cu2 . . . 133.5(2) no
C11 O5 Cu1 . . 2_755 125.9(2) no
C11 O6 Cu1 . . . 121.1(2) no
C12 O8 Cu1 . . 1_565 133.5(2) no
Cu2 OW1 HW11 . . . 104.0(48) no
Cu2 OW1 HW12 . . . 107.8(44) no
HW11 OW1 HW12 . . . 114.2(61) no
Cu2 OW2 HW21 . . . 134.3(39) no
Cu2 OW2 HW22 . . . 127.5(35) no
HW21 OW2 HW22 . . . 91.8(46) no
HW31 OW3 HW32 . . . 107.6(54) no
HW41 OW4 HW42 . . . 65.1(84) no

loop_
_geom_bond_atom_site_label_1
_geom_bond_atom_site_label_2
_geom_bond_site_symmetry_1
_geom_bond_site_symmetry_2
_geom_bond_distance
_geom_bond_publ_flag
Cu1 O5 . 2_755 1.974(2) no
Cu1 O6 . . 1.975(2) no
Cu1 O2 . 2_755 1.976(2) no
Cu1 O1 . . 1.982(2) no
Cu1 O8 . 1_545 2.149(2) no
Cu1 Cu1 . 2_755 2.6702(6) no
Cu2 O3 . 2_664 1.916(2) no
Cu2 O3 . . 1.916(2) no
Cu2 OW1 . . 1.990(2) no
Cu2 OW1 . 2_664 1.990(2) no
Cu2 OW2 . . 2.401(4) no
Cu2 OW2 . 2_664 2.401(4) no
N C1 . . 1.481(4) no
N H1 . . 0.90(5) no
N H2 . . 0.88(5) no
N H3 . . 0.90(5) no
C1 C2 . . 1.517(5) no
C1 H4 . . 0.96(4) no
C1 H5 . . 0.99(3) no
C2 C2 . 2_654 1.523(6) no
C2 H6 . . 0.98(4) no
C2 H7 . . 0.94(4) no
C3 C5 . . 1.385(4) no
C3 C4 . 2_754 1.401(4) no
C3 C6 . . 1.511(4) no
C4 C5 . . 1.397(4) no
C4 C3 . 2_754 1.401(4) no
C4 C7 . . 1.507(4) no
C5 H8 . . 1.00(3) no
C6 O1 . . 1.257(3) no
C6 O2 . . 1.265(3) no
C7 O4 . . 1.240(4) no
C7 O3 . . 1.262(4) no
C8 C10 . . 1.393(4) no
C8 C9 . 2_665 1.403(4) no
C8 C11 . . 1.508(3) no
C9 C10 . . 1.391(4) no
C9 C8 . 2_665 1.403(4) no
C9 C12 . . 1.514(3) no
C10 H9 . . 0.92(3) no
C11 O5 . . 1.253(3) no
C11 O6 . . 1.266(3) no
C12 O7 . . 1.240(3) no
C12 O8 . . 1.265(3) no
O2 Cu1 . 2_755 1.976(2) no
O5 Cu1 . 2_755 1.974(2) no
O8 Cu1 . 1_565 2.149(2) no
OW1 HW11 . . 0.84(7) no
OW1 HW12 . . 0.91(7) no
OW2 HW21 . . 1.07(8) no
OW2 HW22 . . 1.18(8) no
OW3 HW31 . . 0.94(7) no
OW3 HW32 . . 0.92(7) no
OW4 HW41 . . 1.18(11) no
OW4 HW42 . . 0.85(11) no
